data_4336070
loop_
_publ_author_name
'Yuji Mikata'
'Anna Ugai'
'Risa Ohnishi'
'Hideo Konno'

_publ_contact_author_email mikata@cc.nara-wu.ac.jp
_publ_contact_author_name 'Yuji Mikata'
_publ_section_title
;
 Quantitative Fluorescent Detection of Pyrophosphate with
 Quinoline-Ligated Dinuclear Zinc Complexes
;
_journal_name_full 'Inorganic Chemistry'
_journal_page_first 10223
_journal_page_last 10225
_journal_paper_doi 10.1021/ic401605m
_journal_volume 52
_journal_year 2013
_chemical_formula_moiety 'C53 H62 Cl N6 O16 P Zn2'
_chemical_formula_sum 'C53 H62 Cl N6 O16 P Zn2'
_chemical_formula_weight 1236.29
_space_group_IT_number 15
_symmetry_cell_setting monoclinic
_symmetry_Int_Tables_number 15
_symmetry_space_group_name_Hall '-C 2yc'
_symmetry_space_group_name_H-M 'C 1 2/c 1'
_atom_sites_solution_hydrogens geom
_atom_sites_solution_primary direct
_atom_sites_solution_secondary difmap
_cell_angle_alpha 90.0000
_cell_angle_beta 98.9560(18)
_cell_angle_gamma 90.0000
_cell_formula_units_Z 8
_cell_length_a 30.962(8)
_cell_length_b 15.421(4)
_cell_length_c 23.672(6)
_cell_measurement_reflns_used 10495
_cell_measurement_temperature 173
_cell_measurement_theta_max 27.51
_cell_measurement_theta_min 3.02
_cell_volume 11165(5)
_computing_cell_refinement CrystalClear
_computing_data_collection 'CrystalClear (Rigaku/MSC Inc., 2006)'
_computing_data_reduction CrystalClear
_computing_molecular_graphics 'CrystalStructure 4.0'
_computing_publication_material 'CrystalStructure 4.0 (Rigaku, 2010)'
_computing_structure_refinement 'SHELXL97 (Sheldrick, 2008)'
_computing_structure_solution 'SHELXS97 (Sheldrick, 2008)'
_diffrn_ambient_temperature 173
_diffrn_detector_area_resol_mean 7.314
_diffrn_measured_fraction_theta_full 0.995
_diffrn_measured_fraction_theta_max 0.995
_diffrn_measurement_device_type 'Rigaku Mercury70'
_diffrn_measurement_method \w
_diffrn_radiation_type 'Mo K\a'
_diffrn_radiation_wavelength 0.71070
_diffrn_reflns_av_R_equivalents 0.0699
_diffrn_reflns_limit_h_max 40
_diffrn_reflns_limit_h_min -38
_diffrn_reflns_limit_k_max 19
_diffrn_reflns_limit_k_min -20
_diffrn_reflns_limit_l_max 30
_diffrn_reflns_limit_l_min -30
_diffrn_reflns_number 55281
_diffrn_reflns_theta_full 27.51
_diffrn_reflns_theta_max 27.51
_diffrn_standards_number 0
_exptl_absorpt_coefficient_mu 1.010
_exptl_absorpt_correction_T_max 0.904
_exptl_absorpt_correction_T_min 0.732
_exptl_absorpt_correction_type multi-scan
_exptl_absorpt_process_details 'REQAB (Rigaku, 1998)'
_exptl_crystal_colour colorless
_exptl_crystal_density_diffrn 1.471
_exptl_crystal_description unknown
_exptl_crystal_F_000 5136.00
_exptl_crystal_size_max 0.100
_exptl_crystal_size_mid 0.100
_exptl_crystal_size_min 0.100
_refine_diff_density_max 0.830
_refine_diff_density_min -0.590
_refine_ls_extinction_method none
_refine_ls_goodness_of_fit_ref 1.071
_refine_ls_hydrogen_treatment refxyz
_refine_ls_number_parameters 880
_refine_ls_number_reflns 12795
_refine_ls_number_restraints 0
_refine_ls_R_factor_gt 0.0606
_refine_ls_shift/su_max 0.001
_refine_ls_structure_factor_coef Fsqd
_refine_ls_weighting_details 'w = 1/[\s^2^(Fo^2^)+(0.0591P)^2^+37.9166P] where P=(Fo^2^+2Fc^2^)/3'
_refine_ls_weighting_scheme calc
_refine_ls_wR_factor_ref 0.1585
_reflns_number_gt 8970
_reflns_number_total 12795
_reflns_threshold_expression F^2^>2.0\s(F^2^)
_cod_data_source_file ic401605m_si_003_3.cif
_cod_data_source_block HTQHPN-Zn(ClO4)2-PhOPO3Na2
_cod_database_code 4336070

loop_
_symmetry_equiv_pos_site_id
_symmetry_equiv_pos_as_xyz
1 +X,+Y,+Z
2 -X,+Y,1/2-Z
3 -X,-Y,-Z
4 +X,-Y,1/2+Z
5 1/2+X,1/2+Y,+Z
6 1/2-X,1/2+Y,1/2-Z
7 1/2-X,1/2-Y,-Z
8 1/2+X,1/2-Y,1/2+Z

loop_
_atom_site_label
_atom_site_type_symbol
_atom_site_fract_x
_atom_site_fract_y
_atom_site_fract_z
_atom_site_U_iso_or_equiv
_atom_site_adp_type
_atom_site_occupancy
_atom_site_symmetry_multiplicity
_atom_site_calc_flag
Zn1 Zn 0.199266(15) 0.64478(3) 0.205154(18) 0.02637(12) Uani 1.0 8 d
Zn2 Zn 0.139449(15) 0.52677(3) 0.082455(18) 0.02639(12) Uani 1.0 8 d
Cl1 Cl 0.13592(5) 0.10086(8) 0.43258(6) 0.0581(4) Uani 1.0 8 d
P1 P 0.17344(3) 0.45705(6) 0.20644(4) 0.0245(2) Uani 1.0 8 d
O1 O 0.17998(9) 0.61924(17) 0.12170(11) 0.0293(6) Uani 1.0 8 d
O2 O 0.14301(9) 0.45404(17) 0.14939(11) 0.0286(6) Uani 1.0 8 d
O3 O 0.17340(9) 0.54416(17) 0.23649(11) 0.0285(6) Uani 1.0 8 d
O4 O 0.16675(9) 0.38138(17) 0.24338(11) 0.0303(6) Uani 1.0 8 d
O5 O 0.22322(9) 0.45500(17) 0.19150(11) 0.0275(6) Uani 1.0 8 d
O6 O 0.18032(16) 0.1161(3) 0.4580(2) 0.0884(15) Uani 1.0 8 d
O7 O 0.1213(3) 0.0183(4) 0.4454(4) 0.142(3) Uani 1.0 8 d
O8 O 0.1328(3) 0.1064(6) 0.3734(3) 0.159(4) Uani 1.0 8 d
O9 O 0.1070(3) 0.1627(5) 0.4476(4) 0.167(4) Uani 1.0 8 d
O10 O 0.05688(19) 0.9542(4) 0.1111(3) 0.1042(18) Uani 1.0 8 d
O11 O 0.07862(11) 0.3256(3) 0.22325(15) 0.0577(10) Uani 1.0 8 d
O12 O 0.07041(12) 0.2788(3) 0.33801(16) 0.0588(10) Uani 1.0 8 d
O13 O 0.01411(12) 0.2520(3) 0.14608(16) 0.0584(10) Uani 1.0 8 d
O14 O 0.14134(14) 0.4046(3) 0.34826(14) 0.0656(11) Uani 1.0 8 d
O15 O 0.02903(14) 0.0755(3) 0.1810(3) 0.0858(15) Uani 1.0 8 d
O16 O 0.05565(16) 0.0512(4) 0.2960(3) 0.1002(17) Uani 1.0 8 d
N1 N 0.23350(11) 0.7497(2) 0.17051(13) 0.0282(7) Uani 1.0 8 d
N2 N 0.14778(11) 0.6025(2) 0.00816(14) 0.0294(8) Uani 1.0 8 d
N3 N 0.16644(11) 0.7527(2) 0.23329(14) 0.0279(7) Uani 1.0 8 d
N4 N 0.26623(11) 0.6393(2) 0.25379(13) 0.0280(7) Uani 1.0 8 d
N5 N 0.07375(11) 0.5635(2) 0.05532(14) 0.0290(7) Uani 1.0 8 d
N6 N 0.14704(11) 0.4264(3) 0.01892(13) 0.0283(7) Uani 1.0 8 d
C1 C 0.20976(15) 0.7622(3) 0.11207(17) 0.0305(9) Uani 1.0 8 d
C2 C 0.19852(14) 0.6738(3) 0.08417(16) 0.0291(9) Uani 1.0 8 d
C3 C 0.16620(15) 0.6869(3) 0.02946(18) 0.0329(10) Uani 1.0 8 d
C4 C 0.23014(15) 0.8256(3) 0.20765(18) 0.0308(9) Uani 1.0 8 d
C5 C 0.18871(13) 0.8251(3) 0.23397(16) 0.0290(9) Uani 1.0 8 d
C6 C 0.17681(15) 0.9026(3) 0.25961(18) 0.0352(10) Uani 1.0 8 d
C7 C 0.14064(16) 0.9023(3) 0.2852(2) 0.0396(11) Uani 1.0 8 d
C8 C 0.07454(17) 0.8240(4) 0.3055(3) 0.0504(13) Uani 1.0 8 d
C9 C 0.04994(18) 0.7509(4) 0.3004(3) 0.0546(14) Uani 1.0 8 d
C10 C 0.06286(16) 0.6778(4) 0.2722(3) 0.0493(13) Uani 1.0 8 d
C11 C 0.10138(15) 0.6774(3) 0.2508(2) 0.0381(10) Uani 1.0 8 d
C12 C 0.12777(14) 0.7522(3) 0.25603(17) 0.0316(9) Uani 1.0 8 d
C13 C 0.11441(15) 0.8273(3) 0.28349(18) 0.0362(10) Uani 1.0 8 d
C14 C 0.27938(14) 0.7231(3) 0.17149(18) 0.0323(9) Uani 1.0 8 d
C15 C 0.29552(13) 0.6747(3) 0.22589(17) 0.0298(9) Uani 1.0 8 d
C16 C 0.34087(15) 0.6694(3) 0.2447(2) 0.0383(10) Uani 1.0 8 d
C17 C 0.35569(16) 0.6259(4) 0.2928(2) 0.0418(11) Uani 1.0 8 d
C18 C 0.33943(17) 0.5437(3) 0.3773(2) 0.0440(12) Uani 1.0 8 d
C19 C 0.30970(18) 0.5100(4) 0.4079(2) 0.0444(12) Uani 1.0 8 d
C20 C 0.26508(17) 0.5192(3) 0.3873(2) 0.0418(11) Uani 1.0 8 d
C21 C 0.25059(16) 0.5609(3) 0.33654(18) 0.0361(10) Uani 1.0 8 d
C22 C 0.28099(14) 0.5963(3) 0.30478(16) 0.0294(9) Uani 1.0 8 d
C23 C 0.32587(14) 0.5885(3) 0.32528(18) 0.0341(10) Uani 1.0 8 d
C24 C 0.10490(14) 0.6138(3) -0.02761(18) 0.0348(10) Uani 1.0 8 d
C25 C 0.06749(14) 0.6064(3) 0.00625(16) 0.0315(9) Uani 1.0 8 d
C26 C 0.02655(15) 0.6408(3) -0.0182(2) 0.0395(11) Uani 1.0 8 d
C27 C -0.00822(16) 0.6294(3) 0.0093(2) 0.0419(11) Uani 1.0 8 d
C28 C -0.03875(17) 0.5656(4) 0.0912(3) 0.0437(11) Uani 1.0 8 d
C29 C -0.03343(16) 0.5166(4) 0.1389(3) 0.0427(11) Uani 1.0 8 d
C30 C 0.00807(16) 0.4836(4) 0.1608(2) 0.0417(11) Uani 1.0 8 d
C31 C 0.04353(15) 0.5005(3) 0.13399(18) 0.0357(10) Uani 1.0 8 d
C32 C 0.03828(13) 0.5498(3) 0.08364(17) 0.0305(9) Uani 1.0 8 d
C33 C -0.00327(14) 0.5827(3) 0.06108(19) 0.0363(10) Uani 1.0 8 d
C34 C 0.17755(15) 0.5520(3) -0.02146(18) 0.0342(10) Uani 1.0 8 d
C35 C 0.16188(13) 0.4585(3) -0.02609(17) 0.0311(9) Uani 1.0 8 d
C36 C 0.16324(15) 0.4117(3) -0.07715(19) 0.0375(10) Uani 1.0 8 d
C37 C 0.15023(15) 0.3268(3) -0.07951(19) 0.0387(11) Uani 1.0 8 d
C38 C 0.12010(16) 0.2017(3) -0.0326(2) 0.0424(11) Uani 1.0 8 d
C39 C 0.10339(17) 0.1695(4) 0.0125(3) 0.0453(12) Uani 1.0 8 d
C40 C 0.10142(16) 0.2219(3) 0.0608(2) 0.0413(11) Uani 1.0 8 d
C41 C 0.11576(14) 0.3055(3) 0.06338(19) 0.0338(10) Uani 1.0 8 d
C42 C 0.13320(14) 0.3418(3) 0.01686(18) 0.0323(9) Uani 1.0 8 d
C43 C 0.13490(14) 0.2895(3) -0.03226(18) 0.0348(10) Uani 1.0 8 d
C44 C 0.23474(13) 0.4101(3) 0.14530(16) 0.0289(9) Uani 1.0 8 d
C45 C 0.22307(14) 0.3250(3) 0.13463(18) 0.0330(9) Uani 1.0 8 d
C46 C 0.23820(17) 0.2822(4) 0.0895(2) 0.0425(11) Uani 1.0 8 d
C47 C 0.26443(17) 0.3259(4) 0.0565(2) 0.0470(12) Uani 1.0 8 d
C48 C 0.27526(17) 0.4118(4) 0.0672(2) 0.0449(12) Uani 1.0 8 d
C49 C 0.26078(15) 0.4540(4) 0.11205(19) 0.0371(10) Uani 1.0 8 d
C50 C 0.0279(4) 0.9390(7) 0.0597(4) 0.146(5) Uani 1.0 8 d
C51 C 0.0158(4) 0.8501(7) 0.0597(6) 0.168(6) Uani 1.0 8 d
C52 C 0.0558(4) 0.8077(6) 0.0954(6) 0.152(5) Uani 1.0 8 d
C53 C 0.0715(4) 0.8713(6) 0.1333(5) 0.141(5) Uani 1.0 8 d
H1 H 0.2266(15) 0.799(3) 0.0862(19) 0.038(13) Uiso 1.0 8 d
H2 H 0.1815(16) 0.797(3) 0.1140(19) 0.041(13) Uiso 1.0 8 d
H3 H 0.2278(15) 0.643(3) 0.0746(18) 0.033(12) Uiso 1.0 8 d
H4 H 0.1806(15) 0.721(3) -0.000(2) 0.040(13) Uiso 1.0 8 d
H5 H 0.1418(15) 0.721(3) 0.042(2) 0.040(13) Uiso 1.0 8 d
H6 H 0.2542(16) 0.822(3) 0.237(2) 0.037(13) Uiso 1.0 8 d
H7 H 0.2336(16) 0.877(4) 0.189(2) 0.046(14) Uiso 1.0 8 d
H8 H 0.1962(14) 0.955(3) 0.2608(18) 0.032(12) Uiso 1.0 8 d
H9 H 0.1321(15) 0.952(3) 0.306(2) 0.038(13) Uiso 1.0 8 d
H10 H 0.0686(18) 0.871(4) 0.324(3) 0.054(16) Uiso 1.0 8 d
H11 H 0.0230(19) 0.747(4) 0.316(3) 0.067(18) Uiso 1.0 8 d
H12 H 0.0436(18) 0.623(4) 0.267(3) 0.061(17) Uiso 1.0 8 d
H13 H 0.1113(13) 0.627(3) 0.2314(16) 0.019(10) Uiso 1.0 8 d
H14 H 0.2807(13) 0.679(3) 0.1378(18) 0.028(11) Uiso 1.0 8 d
H15 H 0.2994(17) 0.775(4) 0.168(3) 0.056(15) Uiso 1.0 8 d
H16 H 0.3588(14) 0.695(3) 0.2230(19) 0.030(12) Uiso 1.0 8 d
H17 H 0.3841(19) 0.616(4) 0.307(3) 0.056(16) Uiso 1.0 8 d
H18 H 0.3706(15) 0.541(3) 0.3899(19) 0.033(12) Uiso 1.0 8 d
H19 H 0.3200(16) 0.485(4) 0.444(3) 0.048(14) Uiso 1.0 8 d
H20 H 0.2443(17) 0.492(4) 0.411(3) 0.054(15) Uiso 1.0 8 d
H21 H 0.2225(15) 0.568(3) 0.3240(18) 0.026(11) Uiso 1.0 8 d
H22 H 0.1017(16) 0.674(4) -0.047(2) 0.047(14) Uiso 1.0 8 d
H23 H 0.1000(14) 0.563(3) -0.0576(19) 0.037(12) Uiso 1.0 8 d
H24 H 0.0222(18) 0.672(4) -0.056(3) 0.066(17) Uiso 1.0 8 d
H25 H -0.035(2) 0.656(4) -0.006(3) 0.073(19) Uiso 1.0 8 d
H26 H -0.0667(17) 0.588(4) 0.075(2) 0.046(14) Uiso 1.0 8 d
H27 H -0.0571(19) 0.507(4) 0.159(3) 0.064(17) Uiso 1.0 8 d
H28 H 0.0122(15) 0.450(3) 0.195(2) 0.040(13) Uiso 1.0 8 d
H29 H 0.0715(16) 0.476(3) 0.150(2) 0.043(14) Uiso 1.0 8 d
H30 H 0.1788(13) 0.578(3) -0.0623(18) 0.026(11) Uiso 1.0 8 d
H31 H 0.2084(13) 0.553(3) 0.0045(17) 0.022(10) Uiso 1.0 8 d
H32 H 0.1710(17) 0.438(4) -0.113(3) 0.056(15) Uiso 1.0 8 d
H33 H 0.1506(15) 0.288(4) -0.117(2) 0.048(14) Uiso 1.0 8 d
H34 H 0.1222(15) 0.164(3) -0.063(2) 0.038(13) Uiso 1.0 8 d
H35 H 0.0945(15) 0.113(3) 0.0129(19) 0.039(13) Uiso 1.0 8 d
H36 H 0.0885(14) 0.203(3) 0.0894(19) 0.030(12) Uiso 1.0 8 d
H37 H 0.1153(11) 0.342(3) 0.0916(15) 0.008(9) Uiso 1.0 8 d
H38 H 0.2043(16) 0.298(4) 0.161(2) 0.048(14) Uiso 1.0 8 d
H39 H 0.2280(15) 0.227(3) 0.0784(19) 0.034(12) Uiso 1.0 8 d
H40 H 0.2758(19) 0.295(4) 0.025(3) 0.076(19) Uiso 1.0 8 d
H41 H 0.2970(18) 0.446(4) 0.046(3) 0.063(16) Uiso 1.0 8 d
H42 H 0.2663(17) 0.512(4) 0.118(3) 0.052(16) Uiso 1.0 8 d

loop_
_atom_site_aniso_label
_atom_site_aniso_U_11
_atom_site_aniso_U_22
_atom_site_aniso_U_33
_atom_site_aniso_U_12
_atom_site_aniso_U_13
_atom_site_aniso_U_23
Zn1 0.0291(3) 0.0251(3) 0.0244(3) -0.00240(19) 0.00284(18) 0.00003(17)
Zn2 0.0272(3) 0.0277(3) 0.0231(3) -0.00056(19) 0.00046(17) 0.00086(17)
Cl1 0.0882(11) 0.0403(7) 0.0445(7) 0.0117(7) 0.0062(7) 0.0033(6)
P1 0.0249(6) 0.0250(5) 0.0233(5) -0.0003(4) 0.0027(4) 0.0018(4)
O1 0.0341(16) 0.0274(14) 0.0253(14) -0.0064(12) 0.0008(12) 0.0030(11)
O2 0.0274(15) 0.0300(15) 0.0269(14) -0.0018(12) -0.0008(12) 0.0045(11)
O3 0.0350(16) 0.0259(14) 0.0251(14) -0.0005(12) 0.0059(12) 0.0003(11)
O4 0.0357(16) 0.0273(14) 0.0279(14) -0.0001(13) 0.0051(12) 0.0061(11)
O5 0.0266(15) 0.0296(15) 0.0268(14) -0.0004(12) 0.0052(11) -0.0022(11)
O6 0.085(4) 0.080(4) 0.087(4) 0.011(3) -0.027(3) -0.012(3)
O7 0.128(6) 0.075(4) 0.227(8) -0.004(4) 0.040(6) 0.065(5)
O8 0.150(6) 0.268(10) 0.053(4) -0.088(6) -0.000(4) 0.028(5)
O9 0.127(6) 0.108(5) 0.249(9) 0.045(4) -0.020(6) -0.100(6)
O10 0.114(5) 0.075(4) 0.111(5) 0.013(3) -0.021(4) -0.017(3)
O11 0.043(2) 0.071(3) 0.055(3) -0.0144(19) -0.0060(17) 0.0185(19)
O12 0.057(3) 0.065(3) 0.055(3) -0.005(2) 0.0102(18) 0.0111(19)
O13 0.048(3) 0.073(3) 0.055(3) -0.0037(19) 0.0073(18) -0.0069(19)
O14 0.090(3) 0.077(3) 0.0326(18) -0.019(3) 0.0162(19) -0.0126(18)
O15 0.059(3) 0.073(3) 0.124(5) -0.009(3) 0.011(3) -0.017(3)
O16 0.072(4) 0.091(4) 0.133(5) 0.015(3) 0.003(3) -0.030(4)
N1 0.0273(18) 0.0302(18) 0.0262(16) -0.0030(15) 0.0019(14) -0.0020(14)
N2 0.0313(19) 0.0299(18) 0.0263(17) -0.0014(15) 0.0026(14) -0.0023(14)
N3 0.0262(18) 0.0285(17) 0.0288(17) -0.0024(14) 0.0041(14) -0.0012(14)
N4 0.0281(18) 0.0284(17) 0.0267(16) 0.0007(14) 0.0015(14) -0.0032(13)
N5 0.0294(18) 0.0285(17) 0.0279(17) 0.0006(15) 0.0005(14) -0.0010(14)
N6 0.0263(18) 0.0326(18) 0.0245(16) 0.0026(15) -0.0008(13) -0.0021(14)
C1 0.034(3) 0.032(3) 0.0244(19) -0.0055(19) -0.0002(17) 0.0039(16)
C2 0.035(3) 0.028(2) 0.0237(19) -0.0066(18) 0.0023(17) 0.0045(15)
C3 0.040(3) 0.028(3) 0.029(2) -0.0038(19) 0.0023(19) 0.0011(17)
C4 0.035(3) 0.028(2) 0.029(2) -0.0080(18) 0.0027(18) -0.0018(17)
C5 0.032(3) 0.028(2) 0.0247(19) 0.0003(17) -0.0020(16) -0.0012(15)
C6 0.036(3) 0.031(3) 0.036(3) 0.003(2) -0.0034(19) -0.0050(18)
C7 0.041(3) 0.035(3) 0.042(3) 0.006(2) 0.001(2) -0.005(2)
C8 0.043(3) 0.053(4) 0.057(4) 0.007(3) 0.016(3) -0.003(3)
C9 0.044(4) 0.059(4) 0.066(4) 0.008(3) 0.024(3) 0.008(3)
C10 0.035(3) 0.050(3) 0.065(4) 0.003(3) 0.015(3) 0.011(3)
C11 0.037(3) 0.031(3) 0.049(3) 0.003(2) 0.012(2) 0.005(2)
C12 0.033(3) 0.031(3) 0.031(2) 0.0030(18) 0.0074(18) 0.0051(17)
C13 0.036(3) 0.039(3) 0.033(3) 0.012(2) 0.0040(19) 0.0014(18)
C14 0.032(3) 0.035(3) 0.031(2) -0.0050(19) 0.0065(18) -0.0010(18)
C15 0.030(3) 0.031(2) 0.029(2) -0.0037(18) 0.0041(17) -0.0064(16)
C16 0.033(3) 0.041(3) 0.040(3) -0.002(2) 0.006(2) -0.002(2)
C17 0.029(3) 0.045(3) 0.048(3) 0.000(2) -0.003(2) -0.004(3)
C18 0.038(3) 0.043(3) 0.045(3) 0.001(3) -0.010(3) -0.003(2)
C19 0.054(4) 0.043(3) 0.031(3) 0.004(3) -0.009(3) 0.002(2)
C20 0.048(3) 0.043(3) 0.034(3) 0.002(3) 0.003(2) 0.003(2)
C21 0.035(3) 0.043(3) 0.030(2) -0.001(2) 0.0034(19) 0.0018(18)
C22 0.034(3) 0.029(2) 0.0234(19) 0.0026(18) -0.0010(16) -0.0040(15)
C23 0.034(3) 0.033(3) 0.032(3) 0.0002(19) -0.0029(18) -0.0045(17)
C24 0.034(3) 0.039(3) 0.029(2) 0.001(2) -0.0029(18) 0.0034(18)
C25 0.038(3) 0.030(2) 0.0231(19) 0.0005(18) -0.0045(17) -0.0030(16)
C26 0.038(3) 0.039(3) 0.037(3) 0.003(2) -0.007(2) 0.002(2)
C27 0.033(3) 0.040(3) 0.047(3) 0.007(2) -0.009(2) 0.000(2)
C28 0.034(3) 0.038(3) 0.057(3) 0.000(3) 0.002(3) -0.009(3)
C29 0.034(3) 0.046(3) 0.049(3) -0.004(3) 0.011(3) -0.011(3)
C30 0.037(3) 0.048(3) 0.042(3) -0.003(3) 0.010(2) -0.001(3)
C31 0.032(3) 0.042(3) 0.032(3) 0.000(2) 0.0031(19) -0.0009(19)
C32 0.027(3) 0.032(2) 0.031(2) 0.0009(17) -0.0001(17) -0.0046(16)
C33 0.028(3) 0.035(3) 0.043(3) 0.0036(19) -0.0012(19) -0.0086(19)
C34 0.034(3) 0.042(3) 0.027(2) -0.005(2) 0.0060(18) -0.0040(18)
C35 0.029(3) 0.035(3) 0.029(2) 0.0018(18) 0.0024(17) -0.0042(17)
C36 0.036(3) 0.045(3) 0.032(3) -0.000(2) 0.0091(19) -0.0039(19)
C37 0.038(3) 0.044(3) 0.034(3) 0.004(2) 0.0048(19) -0.0114(19)
C38 0.043(3) 0.037(3) 0.045(3) 0.003(3) -0.003(3) -0.010(2)
C39 0.049(3) 0.032(3) 0.052(3) -0.004(3) -0.003(3) -0.000(2)
C40 0.044(3) 0.039(3) 0.038(3) 0.000(3) -0.000(3) 0.006(2)
C41 0.035(3) 0.031(3) 0.033(3) 0.0022(19) -0.0016(18) -0.0016(18)
C42 0.029(3) 0.033(3) 0.033(2) 0.0055(18) -0.0020(17) -0.0018(17)
C43 0.032(3) 0.035(3) 0.034(3) 0.0061(19) -0.0025(18) -0.0047(18)
C44 0.028(2) 0.033(3) 0.0241(19) 0.0071(17) -0.0005(16) 0.0004(16)
C45 0.034(3) 0.032(3) 0.032(3) 0.0004(19) 0.0034(18) -0.0014(17)
C46 0.047(3) 0.037(3) 0.042(3) 0.004(3) 0.002(3) -0.009(2)
C47 0.044(3) 0.058(4) 0.041(3) 0.010(3) 0.010(3) -0.011(3)
C48 0.043(3) 0.051(3) 0.042(3) -0.001(3) 0.013(3) 0.003(3)
C49 0.037(3) 0.042(3) 0.033(3) -0.003(2) 0.0078(19) 0.0024(19)
C50 0.210(12) 0.108(8) 0.091(7) -0.002(8) -0.069(8) -0.006(6)
C51 0.134(9) 0.101(8) 0.229(14) 0.009(7) -0.097(9) -0.049(8)
C52 0.138(9) 0.075(6) 0.219(13) 0.013(6) -0.045(9) -0.048(7)
C53 0.176(10) 0.070(6) 0.145(9) 0.033(6) -0.082(8) 0.001(6)

loop_
_atom_type_symbol
_atom_type_description
_atom_type_scat_dispersion_real
_atom_type_scat_dispersion_imag
_atom_type_scat_source
C C 0.0033 0.0016
;
International Tables for Crystallography
(1992, Vol. C, Tables 4.2.6.8 and 6.1.1.4)
;
H H 0.0000 0.0000
;
International Tables for Crystallography
(1992, Vol. C, Table 6.1.1.4)
;
Cl Cl 0.1484 0.1585
;
International Tables for Crystallography
(1992, Vol. C, Tables 4.2.6.8 and 6.1.1.4)
;
N N 0.0061 0.0033
;
International Tables for Crystallography
(1992, Vol. C, Tables 4.2.6.8 and 6.1.1.4)
;
O O 0.0106 0.0060
;
International Tables for Crystallography
(1992, Vol. C, Tables 4.2.6.8 and 6.1.1.4)
;
P P 0.1023 0.0942
;
International Tables for Crystallography
(1992, Vol. C, Tables 4.2.6.8 and 6.1.1.4)
;
Zn Zn 0.2839 1.4301
;
International Tables for Crystallography
(1992, Vol. C, Tables 4.2.6.8 and 6.1.1.4)
;

loop_
_geom_angle_atom_site_label_1
_geom_angle_atom_site_label_2
_geom_angle_atom_site_label_3
_geom_angle
_geom_angle_publ_flag
O1 Zn1 O3 98.13(11) yes
O1 Zn1 N1 82.08(12) yes
O1 Zn1 N3 112.35(12) yes
O1 Zn1 N4 127.93(12) yes
O3 Zn1 N1 174.69(13) yes
O3 Zn1 N3 105.15(13) yes
O3 Zn1 N4 100.32(12) yes
N1 Zn1 N3 79.56(14) yes
N1 Zn1 N4 75.59(12) yes
N3 Zn1 N4 108.94(13) yes
O1 Zn2 O2 94.61(11) yes
O1 Zn2 N2 81.30(12) yes
O1 Zn2 N5 116.65(12) yes
O1 Zn2 N6 133.25(13) yes
O2 Zn2 N2 169.67(13) yes
O2 Zn2 N5 109.55(13) yes
O2 Zn2 N6 98.85(12) yes
N2 Zn2 N5 80.72(13) yes
N2 Zn2 N6 77.58(13) yes
N5 Zn2 N6 100.46(13) yes
O6 Cl1 O7 112.3(4) yes
O6 Cl1 O8 109.0(4) yes
O6 Cl1 O9 113.2(4) yes
O7 Cl1 O8 107.5(5) yes
O7 Cl1 O9 108.9(5) yes
O8 Cl1 O9 105.6(5) yes
O2 P1 O3 113.36(15) yes
O2 P1 O4 111.89(16) yes
O2 P1 O5 106.36(16) yes
O3 P1 O4 113.99(16) yes
O3 P1 O5 100.83(15) yes
O4 P1 O5 109.47(15) yes
Zn1 O1 Zn2 130.98(15) yes
Zn1 O1 C2 114.5(3) yes
Zn2 O1 C2 114.5(3) yes
Zn2 O2 P1 131.21(17) yes
Zn1 O3 P1 119.74(17) yes
P1 O5 C44 123.2(3) yes
C50 O10 C53 106.8(7) yes
Zn1 N1 C1 104.6(3) yes
Zn1 N1 C4 106.4(3) yes
Zn1 N1 C14 108.3(3) yes
C1 N1 C4 112.5(3) yes
C1 N1 C14 112.9(4) yes
C4 N1 C14 111.6(4) yes
Zn2 N2 C3 106.7(3) yes
Zn2 N2 C24 108.7(3) yes
Zn2 N2 C34 105.4(3) yes
C3 N2 C24 111.0(4) yes
C3 N2 C34 113.2(4) yes
C24 N2 C34 111.5(4) yes
Zn1 N3 C5 113.4(3) yes
Zn1 N3 C12 127.3(3) yes
C5 N3 C12 118.9(4) yes
Zn1 N4 C15 112.6(3) yes
Zn1 N4 C22 128.7(3) yes
C15 N4 C22 118.2(4) yes
Zn2 N5 C25 113.8(3) yes
Zn2 N5 C32 127.5(3) yes
C25 N5 C32 118.7(4) yes
Zn2 N6 C35 112.0(3) yes
Zn2 N6 C42 128.9(3) yes
C35 N6 C42 118.3(4) yes
N1 C1 C2 109.5(4) yes
O1 C2 C1 110.3(4) yes
O1 C2 C3 109.7(4) yes
C1 C2 C3 108.9(4) yes
N2 C3 C2 109.9(4) yes
N1 C4 C5 112.6(4) yes
N3 C5 C4 118.6(4) yes
N3 C5 C6 123.6(4) yes
C4 C5 C6 117.8(4) yes
C5 C6 C7 118.6(5) yes
C6 C7 C13 120.1(5) yes
C9 C8 C13 120.6(6) yes
C8 C9 C10 120.9(6) yes
C9 C10 C11 120.7(5) yes
C10 C11 C12 119.5(5) yes
N3 C12 C11 119.6(4) yes
N3 C12 C13 120.3(4) yes
C11 C12 C13 120.1(5) yes
C7 C13 C8 123.4(5) yes
C7 C13 C12 118.3(5) yes
C8 C13 C12 118.2(5) yes
N1 C14 C15 110.0(4) yes
N4 C15 C14 118.1(4) yes
N4 C15 C16 123.1(4) yes
C14 C15 C16 118.8(4) yes
C15 C16 C17 119.4(5) yes
C16 C17 C23 120.0(5) yes
C19 C18 C23 121.0(5) yes
C18 C19 C20 119.4(5) yes
C19 C20 C21 121.4(5) yes
C20 C21 C22 119.7(5) yes
N4 C22 C21 119.5(4) yes
N4 C22 C23 121.0(4) yes
C21 C22 C23 119.5(4) yes
C17 C23 C18 122.8(5) yes
C17 C23 C22 118.2(4) yes
C18 C23 C22 119.0(5) yes
N2 C24 C25 112.6(4) yes
N5 C25 C24 118.9(4) yes
N5 C25 C26 123.1(5) yes
C24 C25 C26 117.8(4) yes
C25 C26 C27 119.0(5) yes
C26 C27 C33 119.8(5) yes
C29 C28 C33 121.3(5) yes
C28 C29 C30 119.9(5) yes
C29 C30 C31 120.7(5) yes
C30 C31 C32 120.0(4) yes
N5 C32 C31 119.8(4) yes
N5 C32 C33 120.4(4) yes
C31 C32 C33 119.7(4) yes
C27 C33 C28 122.8(4) yes
C27 C33 C32 118.9(5) yes
C28 C33 C32 118.3(4) yes
N2 C34 C35 108.8(4) yes
N6 C35 C34 116.4(4) yes
N6 C35 C36 123.9(4) yes
C34 C35 C36 119.6(4) yes
C35 C36 C37 118.4(5) yes
C36 C37 C43 119.5(5) yes
C39 C38 C43 120.4(5) yes
C38 C39 C40 120.0(5) yes
C39 C40 C41 121.7(5) yes
C40 C41 C42 120.1(5) yes
N6 C42 C41 120.3(4) yes
N6 C42 C43 121.1(4) yes
C41 C42 C43 118.6(4) yes
C37 C43 C38 122.1(5) yes
C37 C43 C42 118.6(4) yes
C38 C43 C42 119.3(5) yes
O5 C44 C45 121.9(4) yes
O5 C44 C49 116.5(4) yes
C45 C44 C49 121.4(4) yes
C44 C45 C46 118.8(5) yes
C45 C46 C47 119.9(5) yes
C46 C47 C48 120.5(5) yes
C47 C48 C49 119.8(5) yes
C44 C49 C48 119.6(5) yes
O10 C50 C51 107.0(9) yes
C50 C51 C52 102.6(9) yes
C51 C52 C53 103.2(9) yes
O10 C53 C52 110.0(9) yes
N1 C1 H1 114(3) no
N1 C1 H2 109(3) no
C2 C1 H1 110(3) no
C2 C1 H2 110(3) no
H1 C1 H2 104(4) no
O1 C2 H3 108(3) no
C1 C2 H3 110(3) no
C3 C2 H3 110(3) no
N2 C3 H4 113(3) no
N2 C3 H5 107(3) no
C2 C3 H4 111(3) no
C2 C3 H5 104(3) no
H4 C3 H5 111(4) no
N1 C4 H6 106(3) no
N1 C4 H7 113(4) no
C5 C4 H6 109(4) no
C5 C4 H7 111(4) no
H6 C4 H7 106(4) no
C5 C6 H8 120(3) no
C7 C6 H8 122(3) no
C6 C7 H9 122(3) no
C13 C7 H9 117(3) no
C9 C8 H10 125(4) no
C13 C8 H10 115(4) no
C8 C9 H11 122(4) no
C10 C9 H11 117(4) no
C9 C10 H12 121(4) no
C11 C10 H12 118(4) no
C10 C11 H13 122(3) no
C12 C11 H13 118(3) no
N1 C14 H14 109(3) no
N1 C14 H15 112(3) no
C15 C14 H14 106(3) no
C15 C14 H15 109(3) no
H14 C14 H15 111(4) no
C15 C16 H16 118(3) no
C17 C16 H16 123(3) no
C16 C17 H17 126(4) no
C23 C17 H17 114(4) no
C19 C18 H18 123(3) no
C23 C18 H18 116(3) no
C18 C19 H19 118(4) no
C20 C19 H19 122(4) no
C19 C20 H20 116(3) no
C21 C20 H20 122(3) no
C20 C21 H21 122(3) no
C22 C21 H21 119(3) no
N2 C24 H22 112(3) no
N2 C24 H23 109(3) no
C25 C24 H22 106(3) no
C25 C24 H23 105(3) no
H22 C24 H23 112(4) no
C25 C26 H24 122(4) no
C27 C26 H24 119(4) no
C26 C27 H25 118(4) no
C33 C27 H25 122(4) no
C29 C28 H26 121(4) no
C33 C28 H26 117(4) no
C28 C29 H27 121(4) no
C30 C29 H27 119(4) no
C29 C30 H28 120(3) no
C31 C30 H28 119(3) no
C30 C31 H29 118(3) no
C32 C31 H29 122(3) no
N2 C34 H30 111(3) no
N2 C34 H31 107(3) no
C35 C34 H30 110(3) no
C35 C34 H31 108(2) no
H30 C34 H31 112(3) no
C35 C36 H32 124(3) no
C37 C36 H32 117(3) no
C36 C37 H33 122(3) no
C43 C37 H33 118(3) no
C39 C38 H34 118(3) no
C43 C38 H34 122(3) no
C38 C39 H35 121(3) no
C40 C39 H35 119(3) no
C39 C40 H36 121(3) no
C41 C40 H36 118(3) no
C40 C41 H37 127(3) no
C42 C41 H37 113(3) no
C44 C45 H38 116(3) no
C46 C45 H38 125(3) no
C45 C46 H39 121(3) no
C47 C46 H39 119(3) no
C46 C47 H40 120(4) no
C48 C47 H40 120(4) no
C47 C48 H41 124(3) no
C49 C48 H41 116(3) no
C44 C49 H42 120(4) no
C48 C49 H42 120(4) no

loop_
_geom_bond_atom_site_label_1
_geom_bond_atom_site_label_2
_geom_bond_distance
_geom_bond_publ_flag
Zn1 O1 2.012(3) yes
Zn1 O3 1.945(3) yes
Zn1 N1 2.164(4) yes
Zn1 N3 2.111(4) yes
Zn1 N4 2.211(4) yes
Zn2 O1 2.027(3) yes
Zn2 O2 1.930(3) yes
Zn2 N2 2.160(4) yes
Zn2 N5 2.113(4) yes
Zn2 N6 2.197(4) yes
Cl1 O6 1.431(5) yes
Cl1 O7 1.401(7) yes
Cl1 O8 1.392(6) yes
Cl1 O9 1.392(8) yes
P1 O2 1.522(3) yes
P1 O3 1.520(3) yes
P1 O4 1.492(3) yes
P1 O5 1.634(3) yes
O1 C2 1.409(5) yes
O5 C44 1.387(5) yes
O10 C50 1.415(12) yes
O10 C53 1.428(11) yes
N1 C1 1.475(5) yes
N1 C4 1.478(6) yes
N1 C14 1.475(6) yes
N2 C3 1.478(6) yes
N2 C24 1.470(6) yes
N2 C34 1.467(6) yes
N3 C5 1.312(6) yes
N3 C12 1.387(6) yes
N4 C15 1.321(6) yes
N4 C22 1.390(5) yes
N5 C25 1.324(5) yes
N5 C32 1.389(6) yes
N6 C35 1.321(6) yes
N6 C42 1.371(6) yes
C1 C2 1.532(6) yes
C2 C3 1.522(6) yes
C4 C5 1.511(7) yes
C5 C6 1.414(6) yes
C6 C7 1.354(8) yes
C7 C13 1.411(7) yes
C8 C9 1.355(8) yes
C8 C13 1.413(8) yes
C9 C10 1.401(9) yes
C10 C11 1.366(8) yes
C11 C12 1.408(7) yes
C12 C13 1.420(7) yes
C14 C15 1.505(6) yes
C15 C16 1.408(6) yes
C16 C17 1.339(7) yes
C17 C23 1.413(7) yes
C18 C19 1.359(8) yes
C18 C23 1.418(7) yes
C19 C20 1.399(8) yes
C20 C21 1.376(7) yes
C21 C22 1.403(7) yes
C22 C23 1.404(6) yes
C24 C25 1.512(7) yes
C25 C26 1.412(6) yes
C26 C27 1.353(8) yes
C27 C33 1.410(7) yes
C28 C29 1.347(8) yes
C28 C33 1.424(8) yes
C29 C30 1.404(7) yes
C30 C31 1.376(8) yes
C31 C32 1.402(6) yes
C32 C33 1.408(6) yes
C34 C35 1.519(6) yes
C35 C36 1.414(7) yes
C36 C37 1.369(7) yes
C37 C43 1.404(7) yes
C38 C39 1.352(8) yes
C38 C43 1.430(7) yes
C39 C40 1.409(8) yes
C40 C41 1.361(7) yes
C41 C42 1.416(7) yes
C42 C43 1.423(6) yes
C44 C45 1.374(6) yes
C44 C49 1.388(7) yes
C45 C46 1.396(7) yes
C46 C47 1.387(8) yes
C47 C48 1.381(8) yes
C48 C49 1.378(8) yes
C50 C51 1.421(15) yes
C51 C52 1.536(16) yes
C52 C53 1.367(15) yes
C1 H1 1.03(5) no
C1 H2 1.03(5) no
C2 H3 1.08(5) no
C3 H4 1.04(5) no
C3 H5 1.00(5) no
C4 H6 0.94(5) no
C4 H7 0.92(5) no
C6 H8 1.00(5) no
C7 H9 0.97(5) no
C8 H10 0.89(6) no
C9 H11 0.97(7) no
C10 H12 1.04(6) no
C11 H13 0.98(4) no
C14 H14 1.05(5) no
C14 H15 1.02(6) no
C16 H16 0.90(5) no
C17 H17 0.90(6) no
C18 H18 0.97(5) no
C19 H19 0.95(5) no
C20 H20 1.01(6) no
C21 H21 0.88(5) no
C24 H22 1.03(5) no
C24 H23 1.06(5) no
C26 H24 1.00(6) no
C27 H25 0.95(6) no
C28 H26 0.95(5) no
C29 H27 0.95(7) no
C30 H28 0.95(5) no
C31 H29 0.97(5) no
C34 H30 1.05(5) no
C34 H31 1.05(4) no
C36 H32 1.00(6) no
C37 H33 1.08(5) no
C38 H34 0.93(5) no
C39 H35 0.92(5) no
C40 H36 0.89(5) no
C41 H37 0.88(4) no
C45 H38 1.01(6) no
C46 H39 0.94(5) no
C47 H40 1.00(7) no
C48 H41 1.04(6) no
C49 H42 0.91(6) no

loop_
_geom_contact_atom_site_label_1
_geom_contact_atom_site_label_2
_geom_contact_distance
_geom_contact_publ_flag
_geom_contact_site_symmetry_2
Zn1 O2 3.566(3) no .
Zn1 O5 3.049(3) no .
Zn1 C11 3.410(5) no .
Zn1 C21 3.512(5) no .
Zn2 O5 3.540(3) no .
Zn2 C31 3.406(5) no .
Zn2 C41 3.505(5) no .
Zn2 C44 3.576(4) no .
P1 O1 3.232(3) no .
P1 C45 3.195(5) no .
O1 O5 3.201(4) no .
O1 C14 3.507(5) no .
O1 C34 3.534(6) no .
O2 C31 3.128(6) no .
O2 C41 3.094(5) no .
O2 C42 3.554(5) no .
O2 C44 2.936(5) no .
O2 C45 3.240(6) no .
O3 C11 3.090(6) no .
O3 C12 3.565(5) no .
O3 C21 3.103(5) no .
O3 C22 3.561(5) no .
O4 C44 3.397(6) no .
O4 C45 3.438(6) no .
O5 N4 3.378(5) no .
N3 C1 3.355(6) no .
N3 C7 2.790(6) no .
N4 C4 3.213(6) no .
N4 C17 2.788(6) no .
N5 C3 3.569(6) no .
N5 C27 2.793(6) no .
N6 C24 3.290(6) no .
N6 C37 2.805(6) no .
C1 C5 3.206(6) no .
C2 C14 3.083(6) no .
C2 C34 3.114(6) no .
C3 C25 3.265(7) no .
C4 C15 3.071(6) no .
C5 C13 2.740(7) no .
C6 C12 2.765(7) no .
C8 C11 2.794(8) no .
C9 C12 2.775(8) no .
C10 C13 2.793(7) no .
C15 C23 2.738(6) no .
C16 C22 2.747(7) no .
C18 C21 2.782(7) no .
C19 C22 2.800(6) no .
C20 C23 2.776(7) no .
C24 C35 2.971(7) no .
C25 C33 2.739(7) no .
C26 C32 2.764(7) no .
C28 C31 2.778(7) no .
C29 C32 2.794(7) no .
C30 C33 2.788(7) no .
C35 C43 2.734(6) no .
C36 C42 2.761(7) no .
C38 C41 2.799(7) no .
C39 C42 2.810(7) no .
C40 C43 2.779(7) no .
C41 C45 3.497(6) no .
C42 C46 3.554(7) no .
C44 C47 2.749(7) no .
C45 C48 2.784(8) no .
C46 C49 2.771(7) no .
O2 O11 3.470(5) no .
O4 O11 2.830(5) no .
O4 O14 2.742(5) no .
O4 C4 3.335(6) no 6_545
O4 C14 3.429(5) no 6_545
O4 C15 3.433(5) no 6_545
O4 C16 3.294(6) no 6_545
O5 C4 3.270(5) no 6_545
O5 C6 3.234(6) no 6_545
O6 C3 3.538(7) no 4_565
O6 C48 3.525(8) no 6_545
O7 C38 3.433(8) no 4_555
O7 C39 3.390(9) no 4_555
O8 O12 3.316(9) no .
O8 O16 2.902(9) no .
O8 C14 3.559(9) no 6_545
O8 C16 3.184(8) no 6_545
O9 O12 3.211(9) no .
O9 C3 3.375(9) no 4_565
O9 C24 3.499(9) no 4_565
O10 O15 2.724(8) no 1_565
O10 C18 3.466(8) no 6_555
O11 O2 3.470(5) no .
O11 O4 2.830(5) no .
O11 O12 2.860(6) no .
O11 O13 2.735(5) no .
O11 O14 3.496(5) no .
O11 C16 3.465(6) no 6_545
O11 C30 3.447(6) no .
O11 C31 3.493(6) no .
O12 O8 3.316(9) no .
O12 O9 3.211(9) no .
O12 O11 2.860(6) no .
O12 O13 2.733(6) no 2_555
O12 O14 2.911(6) no .
O12 C24 3.598(6) no 4_565
O13 O11 2.735(5) no .
O13 O12 2.733(6) no 2_555
O13 O15 2.862(7) no .
O13 C26 3.506(6) no 3_565
O13 C30 3.596(7) no .
O14 O4 2.742(5) no .
O14 O11 3.496(5) no .
O14 O12 2.911(6) no .
O14 C24 3.320(6) no 4_565
O14 C34 3.184(6) no 4_565
O14 C36 3.351(7) no 4_565
O15 O10 2.724(8) no 1_545
O15 O13 2.862(7) no .
O15 O16 2.744(8) no .
O15 O16 2.785(7) no 2_555
O15 C50 3.557(12) no 1_545
O16 O8 2.902(9) no .
O16 O15 2.744(8) no .
O16 O15 2.785(7) no 2_555
O16 C7 3.531(8) no 1_545
O16 C8 3.554(8) no 1_545
C3 O6 3.538(7) no 4_564
C3 O9 3.375(9) no 4_564
C4 O4 3.335(6) no 6_555
C4 O5 3.270(5) no 6_555
C6 O5 3.234(6) no 6_555
C6 C23 3.495(7) no 6_555
C6 C44 3.265(6) no 6_555
C6 C49 3.430(6) no 6_555
C7 O16 3.531(8) no 1_565
C8 O16 3.554(8) no 1_565
C10 C29 3.470(8) no 2_555
C14 O4 3.429(5) no 6_555
C14 O8 3.559(9) no 6_555
C15 O4 3.433(5) no 6_555
C16 O4 3.294(6) no 6_555
C16 O8 3.184(8) no 6_555
C16 O11 3.465(6) no 6_555
C18 O10 3.466(8) no 6_545
C18 C39 3.501(7) no 6_555
C18 C40 3.495(7) no 6_555
C20 C36 3.551(8) no 4_565
C23 C6 3.495(7) no 6_545
C24 O9 3.499(9) no 4_564
C24 O12 3.598(6) no 4_564
C24 O14 3.320(6) no 4_564
C25 C28 3.537(7) no 3_565
C26 O13 3.506(6) no 3_565
C27 C32 3.564(7) no 3_565
C28 C25 3.537(7) no 3_565
C29 C10 3.470(8) no 2_555
C30 O11 3.447(6) no .
C30 O13 3.596(7) no .
C31 O11 3.493(6) no .
C32 C27 3.564(7) no 3_565
C34 O14 3.184(6) no 4_564
C36 O14 3.351(7) no 4_564
C36 C20 3.551(8) no 4_564
C37 C47 3.518(7) no 7_555
C38 O7 3.433(8) no 4_554
C39 O7 3.390(9) no 4_554
C39 C18 3.501(7) no 6_545
C40 C18 3.495(7) no 6_545
C44 C6 3.265(6) no 6_545
C47 C37 3.518(7) no 7_555
C47 C47 3.560(8) no 7_555
C48 O6 3.525(8) no 6_555
C49 C6 3.430(6) no 6_545
C50 O15 3.557(12) no 1_565
Zn1 H2 3.17(5) no .
Zn1 H3 3.34(5) no .
Zn1 H6 3.24(5) no .
Zn1 H13 2.90(4) no .
Zn1 H14 3.23(5) no .
Zn1 H21 3.03(4) no .
Zn2 H3 3.30(5) no .
Zn2 H5 3.16(5) no .
Zn2 H23 3.40(5) no .
Zn2 H29 2.94(6) no .
Zn2 H31 3.06(5) no .
Zn2 H37 2.96(4) no .
P1 H13 3.36(4) no .
P1 H21 3.42(4) no .
P1 H29 3.24(5) no .
P1 H37 3.50(4) no .
P1 H38 2.90(5) no .
O1 H1 3.30(5) no .
O1 H2 2.74(5) no .
O1 H4 3.29(5) no .
O1 H5 2.60(5) no .
O1 H14 3.22(4) no .
O1 H31 3.20(4) no .
O1 H42 3.16(6) no .
O2 H13 3.53(4) no .
O2 H29 2.24(5) no .
O2 H37 2.29(4) no .
O2 H38 3.05(5) no .
O3 H13 2.30(4) no .
O3 H21 2.40(4) no .
O4 H38 2.74(6) no .
O5 H21 3.59(5) no .
O5 H38 2.57(5) no .
O5 H42 2.51(6) no .
N1 H3 2.79(5) no .
N2 H3 2.79(5) no .
N3 H2 3.01(5) no .
N3 H6 2.91(5) no .
N3 H7 3.13(6) no .
N3 H8 3.28(5) no .
N3 H13 2.58(4) no .
N4 H6 2.86(5) no .
N4 H14 2.92(5) no .
N4 H15 3.19(6) no .
N4 H16 3.18(5) no .
N4 H21 2.55(5) no .
N5 H5 3.27(5) no .
N5 H22 3.19(5) no .
N5 H23 2.91(5) no .
N5 H24 3.31(6) no .
N5 H29 2.63(5) no .
N6 H23 3.00(5) no .
N6 H30 3.27(5) no .
N6 H31 2.78(4) no .
N6 H32 3.32(6) no .
N6 H37 2.48(4) no .
C1 H4 2.75(5) no .
C1 H5 2.55(5) no .
C1 H6 3.20(5) no .
C1 H7 2.58(5) no .
C1 H14 2.53(4) no .
C1 H15 2.89(5) no .
C2 H14 2.66(4) no .
C2 H31 2.70(4) no .
C2 H42 3.28(6) no .
C3 H1 2.74(5) no .
C3 H2 2.61(5) no .
C3 H22 2.49(5) no .
C3 H23 3.29(5) no .
C3 H30 2.82(5) no .
C3 H31 2.56(4) no .
C4 H1 2.89(5) no .
C4 H2 2.52(5) no .
C4 H8 2.66(5) no .
C4 H14 3.33(5) no .
C4 H15 2.59(6) no .
C5 H2 2.85(5) no .
C5 H9 3.28(5) no .
C6 H6 2.82(5) no .
C6 H7 2.63(6) no .
C7 H10 2.59(6) no .
C8 H9 2.66(5) no .
C8 H12 3.34(6) no .
C9 H13 3.30(4) no .
C10 H10 3.22(6) no .
C11 H11 3.26(6) no .
C12 H9 3.30(5) no .
C12 H10 3.20(6) no .
C12 H12 3.33(6) no .
C13 H8 3.31(5) no .
C13 H11 3.29(6) no .
C13 H13 3.32(4) no .
C14 H1 2.67(5) no .
C14 H2 3.32(5) no .
C14 H3 2.86(4) no .
C14 H6 2.39(5) no .
C14 H7 2.84(5) no .
C14 H16 2.60(5) no .
C14 H42 3.50(6) no .
C15 H6 2.64(5) no .
C15 H17 3.22(6) no .
C15 H42 3.60(5) no .
C16 H6 3.55(5) no .
C16 H14 2.90(4) no .
C16 H15 2.62(5) no .
C17 H18 2.62(5) no .
C18 H17 2.58(6) no .
C18 H20 3.27(6) no .
C19 H21 3.22(4) no .
C20 H18 3.28(5) no .
C21 H19 3.28(5) no .
C22 H17 3.20(6) no .
C22 H18 3.28(5) no .
C22 H20 3.34(6) no .
C23 H16 3.22(5) no .
C23 H19 3.26(6) no .
C23 H21 3.21(5) no .
C24 H4 2.86(5) no .
C24 H5 2.49(5) no .
C24 H24 2.70(6) no .
C24 H30 2.61(5) no .
C24 H31 3.31(4) no .
C25 H5 2.92(5) no .
C25 H25 3.24(7) no .
C26 H22 2.58(5) no .
C26 H23 2.86(5) no .
C27 H26 2.65(6) no .
C28 H25 2.71(6) no .
C28 H28 3.24(5) no .
C29 H29 3.28(5) no .
C30 H12 3.35(6) no .
C30 H26 3.25(5) no .
C31 H13 3.47(4) no .
C31 H27 3.26(6) no .
C31 H37 3.55(4) no .
C32 H25 3.30(6) no .
C32 H26 3.28(6) no .
C32 H28 3.26(5) no .
C33 H24 3.29(6) no .
C33 H27 3.28(6) no .
C33 H29 3.32(5) no .
C34 H3 2.91(4) no .
C34 H4 2.65(5) no .
C34 H5 3.29(5) no .
C34 H22 2.99(5) no .
C34 H23 2.43(5) no .
C34 H32 2.77(6) no .
C35 H23 2.52(5) no .
C35 H33 3.39(5) no .
C36 H23 3.12(5) no .
C36 H30 2.62(4) no .
C36 H31 3.10(4) no .
C37 H34 2.70(5) no .
C38 H33 2.69(5) no .
C38 H36 3.19(5) no .
C39 H37 3.24(4) no .
C40 H34 3.22(5) no .
C41 H35 3.23(5) no .
C41 H38 3.30(5) no .
C42 H33 3.40(5) no .
C42 H34 3.31(5) no .
C42 H36 3.19(5) no .
C42 H39 3.54(5) no .
C43 H32 3.28(6) no .
C43 H35 3.25(5) no .
C43 H37 3.19(4) no .
C44 H39 3.23(5) no .
C44 H41 3.31(6) no .
C45 H37 3.34(4) no .
C45 H40 3.31(7) no .
C45 H42 3.23(6) no .
C46 H41 3.37(6) no .
C47 H38 3.35(6) no .
C47 H42 3.21(6) no .
C48 H31 3.21(4) no .
C48 H39 3.24(5) no .
C49 H3 3.17(5) no .
C49 H14 3.56(5) no .
C49 H31 3.19(4) no .
C49 H38 3.30(5) no .
C49 H40 3.29(6) no .
H1 H3 2.43(7) no .
H1 H4 2.61(6) no .
H1 H5 2.93(7) no .
H1 H6 3.56(7) no .
H1 H7 2.70(7) no .
H1 H14 2.67(6) no .
H1 H15 2.77(7) no .
H2 H3 2.99(7) no .
H2 H4 2.95(7) no .
H2 H5 2.26(7) no .
H2 H6 3.41(6) no .
H2 H7 2.54(7) no .
H2 H14 3.53(7) no .
H3 H4 2.44(6) no .
H3 H5 2.92(7) no .
H3 H14 2.12(6) no .
H3 H15 3.53(7) no .
H3 H30 3.51(6) no .
H3 H31 2.17(6) no .
H3 H42 2.49(7) no .
H4 H22 2.63(7) no .
H4 H30 2.65(6) no .
H4 H31 2.73(6) no .
H5 H22 2.40(7) no .
H5 H23 3.50(7) no .
H5 H31 3.51(7) no .
H6 H8 2.84(7) no .
H6 H14 3.41(7) no .
H6 H15 2.42(8) no .
H7 H8 2.50(7) no .
H7 H15 2.69(8) no .
H8 H9 2.40(7) no .
H9 H10 2.42(8) no .
H10 H11 2.37(8) no .
H11 H12 2.38(8) no .
H12 H13 2.38(7) no .
H12 H28 3.23(7) no .
H13 H29 3.15(6) no .
H14 H16 2.91(6) no .
H14 H42 2.65(7) no .
H15 H16 2.41(7) no .
H16 H17 2.36(7) no .
H17 H18 2.38(7) no .
H18 H19 2.34(8) no .
H19 H20 2.35(7) no .
H20 H21 2.38(7) no .
H22 H24 2.44(8) no .
H22 H30 2.88(7) no .
H23 H24 2.95(8) no .
H23 H30 2.47(6) no .
H23 H31 3.45(6) no .
H23 H32 3.34(8) no .
H24 H25 2.29(9) no .
H25 H26 2.52(9) no .
H26 H27 2.32(8) no .
H27 H28 2.35(7) no .
H28 H29 2.30(8) no .
H29 H37 2.93(7) no .
H30 H32 2.46(7) no .
H31 H32 3.35(7) no .
H31 H41 3.22(7) no .
H31 H42 3.05(6) no .
H32 H33 2.40(7) no .
H33 H34 2.53(7) no .
H34 H35 2.25(7) no .
H35 H36 2.31(7) no .
H36 H37 2.30(6) no .
H37 H38 3.06(6) no .
H38 H39 2.46(7) no .
H39 H40 2.34(8) no .
H40 H41 2.46(8) no .
H41 H42 2.31(8) no .
Cl1 H4 3.36(5) no 4_565
Cl1 H14 3.50(5) no 6_545
Cl1 H19 3.30(5) no 7_556
Cl1 H41 3.15(6) no 6_545
P1 H6 3.20(5) no 6_545
O3 H32 3.59(6) no 4_565
O4 H6 2.59(5) no 6_545
O4 H7 3.24(5) no 6_545
O4 H15 2.73(5) no 6_545
O4 H16 3.12(5) no 6_545
O5 H6 2.69(5) no 6_545
O5 H7 3.16(5) no 6_545
O5 H8 2.57(4) no 6_545
O6 H1 3.41(5) no 4_565
O6 H3 3.09(5) no 6_545
O6 H4 2.70(5) no 4_565
O6 H5 3.52(5) no 4_565
O6 H14 2.90(5) no 6_545
O6 H19 2.80(6) no 7_556
O6 H31 3.56(4) no 6_545
O6 H41 2.72(6) no 6_545
O6 H42 3.08(6) no 6_545
O7 H9 3.52(5) no 1_545
O7 H19 2.95(5) no 7_556
O7 H34 2.82(5) no 4_555
O7 H35 2.78(5) no 4_555
O7 H41 2.74(6) no 6_545
O8 H9 2.86(5) no 1_545
O8 H14 2.95(5) no 6_545
O8 H15 3.58(6) no 6_545
O8 H16 2.71(5) no 6_545
O8 H42 3.43(6) no 6_545
O9 H4 3.01(5) no 4_565
O9 H5 2.93(5) no 4_565
O9 H22 2.53(5) no 4_565
O10 H17 3.50(6) no 6_555
O10 H18 2.61(5) no 6_555
O11 H16 2.94(5) no 6_545
O11 H17 3.54(6) no 6_545
O11 H28 2.81(5) no .
O11 H29 2.88(5) no .
O11 H37 3.49(4) no .
O12 H16 3.09(5) no 6_545
O12 H22 2.83(5) no 4_565
O12 H23 3.50(5) no 4_565
O12 H24 3.21(6) no 4_565
O12 H27 3.55(6) no 2_555
O13 H24 2.54(6) no 3_565
O13 H28 3.26(5) no .
O13 H36 2.94(5) no .
O14 H15 2.78(6) no 6_545
O14 H20 3.57(5) no .
O14 H22 3.16(6) no 4_565
O14 H23 2.78(5) no 4_565
O14 H27 3.03(6) no 2_555
O14 H30 2.27(4) no 4_565
O14 H32 2.71(6) no 4_565
O15 H17 2.73(6) no 6_545
O16 H9 2.80(5) no 1_545
O16 H10 2.87(6) no 1_545
O16 H16 3.54(5) no 6_545
O16 H17 3.44(6) no 6_545
N4 H8 3.12(5) no 6_545
N4 H38 3.20(5) no 6_555
N6 H26 3.08(5) no 3_565
C4 H38 3.46(5) no 6_555
C6 H42 3.57(5) no 6_555
C8 H33 3.24(5) no 4_565
C8 H34 3.24(5) no 4_565
C9 H11 3.29(6) no 2_555
C9 H33 3.46(5) no 4_565
C10 H11 3.30(6) no 2_555
C10 H12 3.39(6) no 2_555
C10 H27 3.11(6) no 2_555
C10 H33 3.51(5) no 4_565
C11 H33 3.30(5) no 4_565
C12 H33 3.04(5) no 4_565
C13 H33 3.02(5) no 4_565
C15 H8 3.42(5) no 6_545
C15 H38 3.27(5) no 6_555
C16 H8 3.50(5) no 6_545
C16 H38 3.43(5) no 6_555
C17 H8 3.25(5) no 6_545
C17 H36 3.27(5) no 6_555
C17 H38 3.50(5) no 6_555
C18 H8 3.56(5) no 6_545
C18 H35 3.23(5) no 6_555
C18 H36 3.33(5) no 6_555
C19 H1 3.45(5) no 6_545
C19 H2 3.35(5) no 6_545
C19 H7 3.21(5) no 6_545
C19 H39 3.57(5) no 6_555
C19 H41 3.42(6) no 4_565
C20 H1 3.45(5) no 6_545
C20 H7 2.84(5) no 6_545
C20 H30 3.43(5) no 4_565
C20 H32 2.99(6) no 4_565
C20 H39 3.30(5) no 6_555
C21 H7 2.95(5) no 6_545
C21 H8 3.45(5) no 6_545
C21 H32 2.90(6) no 4_565
C21 H39 3.26(5) no 6_555
C22 H7 3.41(5) no 6_545
C22 H8 2.83(5) no 6_545
C22 H38 3.22(5) no 6_555
C22 H39 3.46(5) no 6_555
C23 H8 2.91(5) no 6_545
C23 H36 3.54(4) no 6_555
C23 H38 3.39(5) no 6_555
C24 H26 3.45(5) no 3_565
C25 H26 3.56(5) no 3_565
C28 H11 3.53(6) no 2_555
C28 H12 3.50(6) no 2_555
C28 H23 2.77(5) no 3_565
C29 H12 2.82(6) no 2_555
C29 H23 2.86(5) no 3_565
C29 H24 3.56(6) no 3_565
C30 H12 3.31(6) no 2_555
C30 H24 3.48(6) no 3_565
C34 H20 2.88(6) no 4_564
C35 H20 3.24(6) no 4_564
C35 H26 3.08(5) no 3_565
C36 H20 2.97(6) no 4_564
C36 H21 3.20(5) no 4_564
C36 H26 3.00(6) no 3_565
C37 H26 2.92(6) no 3_565
C37 H40 3.08(6) no 7_555
C38 H40 3.20(6) no 7_555
C38 H41 3.48(6) no 7_555
C39 H18 3.06(5) no 6_545
C39 H25 3.41(6) no 3_565
C40 H17 3.50(6) no 6_545
C40 H18 3.10(5) no 6_545
C40 H25 2.93(6) no 3_565
C41 H25 2.71(6) no 3_565
C42 H25 3.00(7) no 3_565
C42 H26 2.96(5) no 3_565
C43 H25 3.46(7) no 3_565
C43 H26 2.90(5) no 3_565
C43 H40 3.03(6) no 7_555
C44 H6 3.07(5) no 6_545
C44 H8 2.92(4) no 6_545
C45 H6 3.01(5) no 6_545
C46 H33 3.57(5) no 7_555
C46 H40 2.92(6) no 7_555
C47 H33 3.30(5) no 7_555
C47 H34 3.49(5) no 7_555
C47 H39 3.34(5) no 7_555
C47 H40 2.82(6) no 7_555
C48 H34 3.40(5) no 7_555
C49 H8 3.10(4) no 6_545
C49 H9 3.57(5) no 6_545
C50 H18 3.55(5) no 6_555
C52 H5 3.39(5) no .
C52 H11 3.58(7) no 2_555
C53 H18 3.26(5) no 6_555
H1 O6 3.41(5) no 4_564
H1 C19 3.45(5) no 6_555
H1 C20 3.45(5) no 6_555
H1 H19 3.23(7) no 6_555
H1 H20 3.10(7) no 6_555
H2 C19 3.35(5) no 6_555
H2 H19 3.21(7) no 6_555
H3 O6 3.09(5) no 6_555
H4 Cl1 3.36(5) no 4_564
H4 O6 2.70(5) no 4_564
H4 O9 3.01(5) no 4_564
H5 O6 3.52(5) no 4_564
H5 O9 2.93(5) no 4_564
H5 C52 3.39(5) no .
H6 P1 3.20(5) no 6_555
H6 O4 2.59(5) no 6_555
H6 O5 2.69(5) no 6_555
H6 C44 3.07(5) no 6_555
H6 C45 3.01(5) no 6_555
H6 H38 2.57(7) no 6_555
H7 O4 3.24(5) no 6_555
H7 O5 3.16(5) no 6_555
H7 C19 3.21(5) no 6_555
H7 C20 2.84(5) no 6_555
H7 C21 2.95(5) no 6_555
H7 C22 3.41(5) no 6_555
H7 H20 3.12(8) no 6_555
H7 H21 3.28(7) no 6_555
H8 O5 2.57(4) no 6_555
H8 N4 3.12(5) no 6_555
H8 C15 3.42(5) no 6_555
H8 C16 3.50(5) no 6_555
H8 C17 3.25(5) no 6_555
H8 C18 3.56(5) no 6_555
H8 C21 3.45(5) no 6_555
H8 C22 2.83(5) no 6_555
H8 C23 2.91(5) no 6_555
H8 C44 2.92(4) no 6_555
H8 C49 3.10(4) no 6_555
H8 H42 3.05(7) no 6_555
H9 O7 3.52(5) no 1_565
H9 O8 2.86(5) no 1_565
H9 O16 2.80(5) no 1_565
H9 C49 3.57(5) no 6_555
H9 H42 3.50(7) no 6_555
H10 O16 2.87(6) no 1_565
H10 H34 2.97(7) no 4_565
H11 C9 3.29(6) no 2_555
H11 C10 3.30(6) no 2_555
H11 C28 3.53(6) no 2_555
H11 C52 3.58(7) no 2_555
H11 H11 3.24(8) no 2_555
H11 H12 3.25(8) no 2_555
H12 C10 3.39(6) no 2_555
H12 C28 3.50(6) no 2_555
H12 C29 2.82(6) no 2_555
H12 C30 3.31(6) no 2_555
H12 H11 3.25(8) no 2_555
H12 H12 2.69(8) no 2_555
H12 H27 2.49(8) no 2_555
H12 H28 3.38(8) no 2_555
H14 Cl1 3.50(5) no 6_555
H14 O6 2.90(5) no 6_555
H14 O8 2.95(5) no 6_555
H15 O4 2.73(5) no 6_555
H15 O8 3.58(6) no 6_555
H15 O14 2.78(6) no 6_555
H15 H30 3.53(7) no 7_565
H16 O4 3.12(5) no 6_555
H16 O8 2.71(5) no 6_555
H16 O11 2.94(5) no 6_555
H16 O12 3.09(5) no 6_555
H16 O16 3.54(5) no 6_555
H17 O10 3.50(6) no 6_545
H17 O11 3.54(6) no 6_555
H17 O15 2.73(6) no 6_555
H17 O16 3.44(6) no 6_555
H17 C40 3.50(6) no 6_555
H17 H36 2.81(7) no 6_555
H18 O10 2.61(5) no 6_545
H18 C39 3.06(5) no 6_555
H18 C40 3.10(5) no 6_555
H18 C50 3.55(5) no 6_545
H18 C53 3.26(5) no 6_545
H18 H35 2.63(6) no 6_555
H18 H36 2.81(6) no 6_555
H19 Cl1 3.30(5) no 7_556
H19 O6 2.80(6) no 7_556
H19 O7 2.95(5) no 7_556
H19 H1 3.23(7) no 6_545
H19 H2 3.21(7) no 6_545
H19 H35 3.33(7) no 6_555
H19 H41 2.83(8) no 4_565
H20 O14 3.57(5) no .
H20 C34 2.88(6) no 4_565
H20 C35 3.24(6) no 4_565
H20 C36 2.97(6) no 4_565
H20 H1 3.10(7) no 6_545
H20 H7 3.12(8) no 6_545
H20 H30 2.46(7) no 4_565
H20 H31 2.71(7) no 4_565
H20 H32 2.50(8) no 4_565
H20 H41 3.48(8) no 4_565
H21 C36 3.20(5) no 4_565
H21 H7 3.28(7) no 6_545
H21 H32 2.35(8) no 4_565
H21 H33 3.58(7) no 4_565
H21 H39 3.54(6) no 6_555
H22 O9 2.53(5) no 4_564
H22 O12 2.83(5) no 4_564
H22 O14 3.16(6) no 4_564
H23 O12 3.50(5) no 4_564
H23 O14 2.78(5) no 4_564
H23 C28 2.77(5) no 3_565
H23 C29 2.86(5) no 3_565
H23 H26 2.55(7) no 3_565
H23 H27 2.78(7) no 3_565
H24 O12 3.21(6) no 4_564
H24 O13 2.54(6) no 3_565
H24 C29 3.56(6) no 3_565
H24 C30 3.48(6) no 3_565
H25 C39 3.41(6) no 3_565
H25 C40 2.93(6) no 3_565
H25 C41 2.71(6) no 3_565
H25 C42 3.00(7) no 3_565
H25 C43 3.46(7) no 3_565
H25 H36 3.21(7) no 3_565
H25 H37 2.94(7) no 3_565
H26 N6 3.08(5) no 3_565
H26 C24 3.45(5) no 3_565
H26 C25 3.56(5) no 3_565
H26 C35 3.08(5) no 3_565
H26 C36 3.00(6) no 3_565
H26 C37 2.92(6) no 3_565
H26 C42 2.96(5) no 3_565
H26 C43 2.90(5) no 3_565
H26 H23 2.55(7) no 3_565
H26 H32 3.50(8) no 3_565
H26 H33 3.50(8) no 3_565
H27 O12 3.55(6) no 2_555
H27 O14 3.03(6) no 2_555
H27 C10 3.11(6) no 2_555
H27 H12 2.49(8) no 2_555
H27 H23 2.78(7) no 3_565
H28 O11 2.81(5) no .
H28 O13 3.26(5) no .
H28 H12 3.38(8) no 2_555
H28 H28 2.83(7) no 2_555
H29 O11 2.88(5) no .
H30 O14 2.27(4) no 4_564
H30 C20 3.43(5) no 4_564
H30 H15 3.53(7) no 7_565
H30 H20 2.46(7) no 4_564
H31 O6 3.56(4) no 6_555
H31 H20 2.71(7) no 4_564
H32 O3 3.59(6) no 4_564
H32 O14 2.71(6) no 4_564
H32 C20 2.99(6) no 4_564
H32 C21 2.90(6) no 4_564
H32 H20 2.50(8) no 4_564
H32 H21 2.35(8) no 4_564
H32 H26 3.50(8) no 3_565
H33 C8 3.24(5) no 4_564
H33 C9 3.46(5) no 4_564
H33 C10 3.51(5) no 4_564
H33 C11 3.30(5) no 4_564
H33 C12 3.04(5) no 4_564
H33 C13 3.02(5) no 4_564
H33 C46 3.57(5) no 7_555
H33 C47 3.30(5) no 7_555
H33 H21 3.58(7) no 4_564
H33 H26 3.50(8) no 3_565
H33 H40 3.17(7) no 7_555
H34 O7 2.82(5) no 4_554
H34 C8 3.24(5) no 4_564
H34 C47 3.49(5) no 7_555
H34 C48 3.40(5) no 7_555
H34 H10 2.97(7) no 4_564
H34 H40 3.21(8) no 7_555
H34 H41 3.00(7) no 7_555
H35 O7 2.78(5) no 4_554
H35 C18 3.23(5) no 6_545
H35 H18 2.63(6) no 6_545
H35 H19 3.33(7) no 6_545
H36 O13 2.94(5) no .
H36 C17 3.27(5) no 6_545
H36 C18 3.33(5) no 6_545
H36 C23 3.54(4) no 6_545
H36 H17 2.81(7) no 6_545
H36 H18 2.81(6) no 6_545
H36 H25 3.21(7) no 3_565
H37 O11 3.49(4) no .
H37 H25 2.94(7) no 3_565
H38 N4 3.20(5) no 6_545
H38 C4 3.46(5) no 6_545
H38 C15 3.27(5) no 6_545
H38 C16 3.43(5) no 6_545
H38 C17 3.50(5) no 6_545
H38 C22 3.22(5) no 6_545
H38 C23 3.39(5) no 6_545
H38 H6 2.57(7) no 6_545
H39 C19 3.57(5) no 6_545
H39 C20 3.30(5) no 6_545
H39 C21 3.26(5) no 6_545
H39 C22 3.46(5) no 6_545
H39 C47 3.34(5) no 7_555
H39 H21 3.54(6) no 6_545
H39 H40 2.45(8) no 7_555
H40 C37 3.08(6) no 7_555
H40 C38 3.20(6) no 7_555
H40 C43 3.03(6) no 7_555
H40 C46 2.92(6) no 7_555
H40 C47 2.82(6) no 7_555
H40 H33 3.17(7) no 7_555
H40 H34 3.21(8) no 7_555
H40 H39 2.45(8) no 7_555
H40 H40 2.29(8) no 7_555
H41 Cl1 3.15(6) no 6_555
H41 O6 2.72(6) no 6_555
H41 O7 2.74(6) no 6_555
H41 C19 3.42(6) no 4_564
H41 C38 3.48(6) no 7_555
H41 H19 2.83(8) no 4_564
H41 H20 3.48(8) no 4_564
H41 H34 3.00(7) no 7_555
H42 O6 3.08(6) no 6_555
H42 O8 3.43(6) no 6_555
H42 C6 3.57(5) no 6_545
H42 H8 3.05(7) no 6_545
H42 H9 3.50(7) no 6_545

loop_
_geom_torsion_atom_site_label_1
_geom_torsion_atom_site_label_2
_geom_torsion_atom_site_label_3
_geom_torsion_atom_site_label_4
_geom_torsion
_geom_torsion_publ_flag
O1 Zn1 O3 P1 37.61(19) no
O3 Zn1 O1 Zn2 7.3(2) no
O3 Zn1 O1 C2 -171.22(17) no
O1 Zn1 N1 C1 21.94(17) no
O1 Zn1 N1 C4 141.23(18) no
O1 Zn1 N1 C14 -98.69(18) no
N1 Zn1 O1 Zn2 -178.1(2) no
N1 Zn1 O1 C2 3.42(18) no
O1 Zn1 N3 C5 -97.0(2) no
O1 Zn1 N3 C12 90.6(3) no
N3 Zn1 O1 Zn2 -102.9(2) no
N3 Zn1 O1 C2 78.6(2) no
O1 Zn1 N4 C15 43.9(3) no
O1 Zn1 N4 C22 -128.4(3) no
N4 Zn1 O1 Zn2 117.2(2) no
N4 Zn1 O1 C2 -61.3(3) no
O3 Zn1 N3 C5 157.39(19) no
O3 Zn1 N3 C12 -15.1(3) no
N3 Zn1 O3 P1 153.50(17) no
O3 Zn1 N4 C15 152.8(2) no
O3 Zn1 N4 C22 -19.5(3) no
N4 Zn1 O3 P1 -93.48(18) no
N1 Zn1 N3 C5 -20.10(19) no
N1 Zn1 N3 C12 167.5(3) no
N3 Zn1 N1 C1 -92.64(19) no
N3 Zn1 N1 C4 26.64(17) no
N3 Zn1 N1 C14 146.72(19) no
N1 Zn1 N4 C15 -23.8(2) no
N1 Zn1 N4 C22 164.0(3) no
N4 Zn1 N1 C1 154.5(2) no
N4 Zn1 N1 C4 -86.19(18) no
N4 Zn1 N1 C14 33.89(16) no
N3 Zn1 N4 C15 -97.1(3) no
N3 Zn1 N4 C22 90.6(3) no
N4 Zn1 N3 C5 50.6(3) no
N4 Zn1 N3 C12 -121.9(3) no
O1 Zn2 O2 P1 -11.6(3) no
O2 Zn2 O1 Zn1 -18.1(2) no
O2 Zn2 O1 C2 160.38(18) no
O1 Zn2 N2 C3 -15.80(18) no
O1 Zn2 N2 C24 -135.6(2) no
O1 Zn2 N2 C34 104.77(18) no
N2 Zn2 O1 Zn1 171.5(2) no
N2 Zn2 O1 C2 -10.06(18) no
O1 Zn2 N5 C25 80.6(3) no
O1 Zn2 N5 C32 -97.5(3) no
N5 Zn2 O1 Zn1 96.5(2) no
N5 Zn2 O1 C2 -85.0(2) no
O1 Zn2 N6 C35 -51.5(3) no
O1 Zn2 N6 C42 138.2(3) no
N6 Zn2 O1 Zn1 -124.82(19) no
N6 Zn2 O1 C2 53.7(3) no
O2 Zn2 N5 C25 -173.55(18) no
O2 Zn2 N5 C32 8.4(3) no
N5 Zn2 O2 P1 -132.0(3) no
O2 Zn2 N6 C35 -156.50(19) no
O2 Zn2 N6 C42 33.3(3) no
N6 Zn2 O2 P1 123.5(3) no
N2 Zn2 N5 C25 5.3(2) no
N2 Zn2 N5 C32 -172.8(3) no
N5 Zn2 N2 C3 103.2(2) no
N5 Zn2 N2 C24 -16.61(18) no
N5 Zn2 N2 C34 -136.23(19) no
N2 Zn2 N6 C35 13.63(19) no
N2 Zn2 N6 C42 -156.6(3) no
N6 Zn2 N2 C3 -153.8(2) no
N6 Zn2 N2 C24 86.36(19) no
N6 Zn2 N2 C34 -33.26(17) no
N5 Zn2 N6 C35 91.6(2) no
N5 Zn2 N6 C42 -78.6(3) no
N6 Zn2 N5 C25 -70.2(3) no
N6 Zn2 N5 C32 111.8(3) no
O2 P1 O3 Zn1 -69.7(3) no
O3 P1 O2 Zn2 55.1(3) no
O4 P1 O2 Zn2 -174.2(2) no
O2 P1 O5 C44 -33.6(3) no
O5 P1 O2 Zn2 -54.7(3) no
O4 P1 O3 Zn1 160.70(16) no
O3 P1 O5 C44 -152.1(2) no
O5 P1 O3 Zn1 43.53(19) no
O4 P1 O5 C44 87.5(3) no
Zn1 O1 C2 C1 -27.9(4) no
Zn1 O1 C2 C3 -147.8(2) no
Zn2 O1 C2 C1 153.40(19) no
Zn2 O1 C2 C3 33.5(4) no
P1 O5 C44 C45 -49.5(5) no
P1 O5 C44 C49 133.9(3) no
C50 O10 C53 C52 5.3(11) no
C53 O10 C50 C51 16.2(11) no
Zn1 N1 C1 C2 -42.0(4) no
Zn1 N1 C4 C5 -30.1(4) no
Zn1 N1 C14 C15 -39.8(4) no
C1 N1 C4 C5 83.9(4) no
C4 N1 C1 C2 -157.1(4) no
C1 N1 C14 C15 -155.2(3) no
C14 N1 C1 C2 75.5(4) no
C4 N1 C14 C15 77.0(4) no
C14 N1 C4 C5 -148.0(3) no
Zn2 N2 C3 C2 37.3(4) no
Zn2 N2 C24 C25 24.8(4) no
Zn2 N2 C34 C35 47.5(3) no
C3 N2 C24 C25 -92.3(4) no
C24 N2 C3 C2 155.6(4) no
C3 N2 C34 C35 163.7(3) no
C34 N2 C3 C2 -78.2(4) no
C24 N2 C34 C35 -70.3(4) no
C34 N2 C24 C25 140.5(4) no
Zn1 N3 C5 C4 8.5(4) no
Zn1 N3 C5 C6 -169.5(3) no
Zn1 N3 C12 C11 -13.9(5) no
Zn1 N3 C12 C13 167.3(2) no
C5 N3 C12 C11 174.0(3) no
C5 N3 C12 C13 -4.8(5) no
C12 N3 C5 C4 -178.3(3) no
C12 N3 C5 C6 3.7(6) no
Zn1 N4 C15 C14 8.4(4) no
Zn1 N4 C15 C16 -171.7(3) no
Zn1 N4 C22 C21 -10.6(5) no
Zn1 N4 C22 C23 170.0(2) no
C15 N4 C22 C21 177.5(4) no
C15 N4 C22 C23 -1.9(6) no
C22 N4 C15 C14 -178.5(3) no
C22 N4 C15 C16 1.4(6) no
Zn2 N5 C25 C24 7.7(4) no
Zn2 N5 C25 C26 -176.7(3) no
Zn2 N5 C32 C31 -5.5(5) no
Zn2 N5 C32 C33 176.6(2) no
C25 N5 C32 C31 176.5(4) no
C25 N5 C32 C33 -1.4(6) no
C32 N5 C25 C24 -174.0(3) no
C32 N5 C25 C26 1.6(6) no
Zn2 N6 C35 C34 9.6(4) no
Zn2 N6 C35 C36 -169.5(3) no
Zn2 N6 C42 C41 -8.3(6) no
Zn2 N6 C42 C43 170.0(3) no
C35 N6 C42 C41 -178.0(4) no
C35 N6 C42 C43 0.3(6) no
C42 N6 C35 C34 -179.0(3) no
C42 N6 C35 C36 1.9(6) no
N1 C1 C2 O1 47.8(5) no
N1 C1 C2 C3 168.3(3) no
O1 C2 C3 N2 -47.4(5) no
C1 C2 C3 N2 -168.2(4) no
N1 C4 C5 N3 15.8(5) no
N1 C4 C5 C6 -166.1(3) no
N3 C5 C6 C7 0.4(6) no
C4 C5 C6 C7 -177.6(3) no
C5 C6 C7 C13 -3.2(6) no
C6 C7 C13 C8 -175.2(4) no
C6 C7 C13 C12 2.0(6) no
C9 C8 C13 C7 177.3(5) no
C9 C8 C13 C12 0.2(7) no
C13 C8 C9 C10 -1.6(8) no
C8 C9 C10 C11 2.4(8) no
C9 C10 C11 C12 -1.7(7) no
C10 C11 C12 N3 -178.6(4) no
C10 C11 C12 C13 0.3(6) no
N3 C12 C13 C7 2.0(6) no
N3 C12 C13 C8 179.4(3) no
C11 C12 C13 C7 -176.8(4) no
C11 C12 C13 C8 0.5(6) no
N1 C14 C15 N4 21.3(5) no
N1 C14 C15 C16 -158.7(3) no
N4 C15 C16 C17 0.6(7) no
C14 C15 C16 C17 -179.5(4) no
C15 C16 C17 C23 -2.2(7) no
C16 C17 C23 C18 -178.3(4) no
C16 C17 C23 C22 1.8(7) no
C19 C18 C23 C17 178.8(4) no
C19 C18 C23 C22 -1.2(7) no
C23 C18 C19 C20 0.4(7) no
C18 C19 C20 C21 0.7(7) no
C19 C20 C21 C22 -0.9(7) no
C20 C21 C22 N4 -179.3(4) no
C20 C21 C22 C23 0.1(6) no
N4 C22 C23 C17 0.3(6) no
N4 C22 C23 C18 -179.7(3) no
C21 C22 C23 C17 -179.1(4) no
C21 C22 C23 C18 1.0(6) no
N2 C24 C25 N5 -22.8(6) no
N2 C24 C25 C26 161.4(3) no
N5 C25 C26 C27 -0.4(7) no
C24 C25 C26 C27 175.2(4) no
C25 C26 C27 C33 -0.9(7) no
C26 C27 C33 C28 -177.7(4) no
C26 C27 C33 C32 1.0(7) no
C29 C28 C33 C27 176.2(4) no
C29 C28 C33 C32 -2.5(7) no
C33 C28 C29 C30 2.1(8) no
C28 C29 C30 C31 -0.2(8) no
C29 C30 C31 C32 -1.2(7) no
C30 C31 C32 N5 -177.2(4) no
C30 C31 C32 C33 0.7(7) no
N5 C32 C33 C27 0.2(6) no
N5 C32 C33 C28 179.0(4) no
C31 C32 C33 C27 -177.7(4) no
C31 C32 C33 C28 1.1(6) no
N2 C34 C35 N6 -39.7(5) no
N2 C34 C35 C36 139.5(4) no
N6 C35 C36 C37 -3.0(6) no
C34 C35 C36 C37 178.0(4) no
C35 C36 C37 C43 1.7(7) no
C36 C37 C43 C38 178.8(4) no
C36 C37 C43 C42 0.3(6) no
C39 C38 C43 C37 -176.4(4) no
C39 C38 C43 C42 2.1(7) no
C43 C38 C39 C40 -1.5(7) no
C38 C39 C40 C41 0.4(7) no
C39 C40 C41 C42 0.0(7) no
C40 C41 C42 N6 179.0(4) no
C40 C41 C42 C43 0.6(6) no
N6 C42 C43 C37 -1.4(6) no
N6 C42 C43 C38 -180.0(4) no
C41 C42 C43 C37 177.0(4) no
C41 C42 C43 C38 -1.6(6) no
O5 C44 C45 C46 -175.9(3) no
O5 C44 C49 C48 176.7(3) no
C45 C44 C49 C48 0.2(6) no
C49 C44 C45 C46 0.5(6) no
C44 C45 C46 C47 -0.2(6) no
C45 C46 C47 C48 -0.9(7) no
C46 C47 C48 C49 1.6(7) no
C47 C48 C49 C44 -1.2(7) no
O10 C50 C51 C52 -28.9(12) no
C50 C51 C52 C53 31.6(13) no
C51 C52 C53 O10 -22.6(13) no
